data_4330307
loop_
_publ_author_name
'Endrit Shurdha'
'Saul H. Lapidus'
'Peter W. Stephens'
'Curtis E. Moore'
'Arnold L. Rheingold'
'Joel S. Miller'

_publ_contact_author_address
; 
Department of Chemistry
University of Utah
Salt Lake City
UT 84112-0850
USA 
;
_publ_contact_author_email JSMILLER@chem.utah.edu
_publ_contact_author_name 'Joel S. Miller'
_publ_section_title
;
 Extended Network Thiocyanate- and Tetracyanoethanide-Based First-Row
 Transition Metal Complexes
;
_journal_name_full 'Inorganic Chemistry'
_journal_page_first 9655
_journal_page_last 9665
_journal_paper_doi 10.1021/ic300804y
_journal_volume 51
_journal_year 2012
_chemical_formula_moiety 'C18 H12 Mn N8 O2'
_chemical_formula_sum 'C18 H12 Mn N8 O2'
_chemical_formula_weight 427.30
_chemical_name_systematic
;
?
;
_space_group_IT_number 14
_symmetry_cell_setting monoclinic
_symmetry_Int_Tables_number 14
_symmetry_space_group_name_Hall '-P 2ybc'
_symmetry_space_group_name_H-M 'P 1 21/c 1'
_cell_angle_alpha 90
_cell_angle_beta 99.055(3)
_cell_angle_gamma 90
_cell_formula_units_Z 2
_cell_length_a 7.8212(2)
_cell_length_b 11.6487(3)
_cell_length_c 11.6871(3)
_cell_measurement_temperature 295
_cell_volume 1051.50(5)
_computing_cell_refinement TOPAS-Academic
_computing_data_collection SPEC
_computing_data_reduction TOPAS-Academic
_computing_structure_refinement TOPAS-Academic
_computing_structure_solution TOPAS-Academic
_diffrn_ambient_temperature 295
_diffrn_detector 'NaI scintillation counter'
_diffrn_measurement_device_type 'Huber diffractometer'
_diffrn_radiation_monochromator 'Si(111) channel cut'
_diffrn_radiation_type synchrotron
_diffrn_radiation_wavelength 0.69938
_diffrn_source synchrotron
_pd_block_diffractogram_id ES-3-60
_pd_char_colour white
_pd_instr_location
;
X16C, National Synchrotron Light Source, Brookhaven National Laboratory
;
_pd_meas_2theta_range_inc 0.005
_pd_meas_2theta_range_max 35.0
_pd_meas_2theta_range_min 4.0
_pd_meas_number_of_points 6201
_pd_meas_scan_method step
_pd_proc_2theta_range_inc 0.005
_pd_proc_2theta_range_max 35.0
_pd_proc_2theta_range_min 4.0
_pd_proc_ls_background_function
;
1 Pearson-Voight peaks and Chebyshev polynomial with 8 coefficients
;
_pd_proc_ls_pref_orient_corr
;
none
;
_pd_proc_ls_profile_function
;
Simple_Axial_model function with Rp=9999,Rs=330 in TOPAS-Academic
;
_pd_proc_ls_prof_R_factor 0.03495
_pd_proc_ls_prof_wR_expected 0.02599
_pd_proc_ls_prof_wR_factor 0.04285
_pd_proc_wavelength 0.69938
_pd_spec_mounting
;
capillary
;
_pd_spec_mount_mode transmission
_pd_spec_shape cylinder
_refine_ls_goodness_of_fit_all 1.649
_refine_ls_number_parameters 55
_refine_ls_weighting_details 1/(sigma*sigma)
_refine_ls_weighting_scheme sigma
_cod_data_source_file ic300804y_si_002_5.cif
_cod_data_source_block ES-3-60
_cod_original_cell_volume 1051.51(5)
_cod_original_sg_symbol_H-M 'P 21/c'
_cod_database_code 4330307
_cod_database_fobs_code 4330307

loop_
_symmetry_equiv_pos_site_id
_symmetry_equiv_pos_as_xyz
1 x,y,z
2 -x,1/2+y,1/2-z
3 -x,-y,-z
4 x,1/2-y,1/2+z

loop_
_atom_site_label
_atom_site_type_symbol
_atom_site_thermal_displace_type
_atom_site_fract_x
_atom_site_fract_y
_atom_site_fract_z
_atom_site_occupancy
_atom_site_U_iso_or_equiv
Mn1 Mn Uiso 1.00000 0.50000 0.50000 1.000 0.0243(10)
O1 O Uiso 0.7271(6) 0.4520(3) 0.4636(4) 1.000 0.0448(9)
N1 N Uiso 1.0106(6) 0.4366(5) 0.3376(2) 1.000 0.0448(9)
N2 N Uiso 0.9296(8) 0.6741(3) 0.4350(5) 1.000 0.0448(9)
N3 N Uiso 1.2027(6) 0.6677(3) 0.1568(7) 1.000 0.0448(9)
N4 N Uiso 1.3037(6) 0.4193(5) -0.0912(5) 1.000 0.0448(9)
C1 C Uiso 1.0849(5) 0.4868(2) 0.0405(3) 1.000 0.0448(9)
C2 C Uiso 1.06051(13) 0.38719(14) 0.1288(3) 1.000 0.0448(9)
C3 C Uiso 1.0328(3) 0.4148(2) 0.2445(2) 1.000 0.0448(9)
C4 C Uiso 0.9340(5) 0.7691(2) 0.4068(3) 1.000 0.0448(9)
C5 C Uiso 1.1502(3) 0.58700(15) 0.1051(4) 1.000 0.0448(9)
C6 C Uiso 1.2062(5) 0.4492(4) -0.0325(3) 1.000 0.0448(9)
C13 C Uiso 0.6064(6) 0.38433(19) 0.4458(4) 1.000 0.0448(9)
C14 C Uiso 0.4975(8) 0.3819(4) 0.3349(5) 1.000 0.0448(9)
C15 C Uiso 0.5736(4) 0.3074(4) 0.5357(5) 1.000 0.0448(9)
H14A H Uiso 0.480 0.3084 0.3121 1.000 0.0448(9)
H14B H Uiso 0.3955 0.415 0.3412 1.000 0.0448(9)
H14C H Uiso 0.5498 0.421 0.2834 1.000 0.0448(9)
H15A H Uiso 0.605 0.2359 0.518 1.000 0.0448(9)
H15B H Uiso 0.636 0.330 0.6033 1.000 0.0448(9)
H15C H Uiso 0.4600 0.309 0.541 1.000 0.0448(9)

loop_
_geom_angle_atom_site_label_1
_geom_angle_atom_site_label_2
_geom_angle_atom_site_label_3
_geom_angle
_geom_angle_site_symmetry_1
_geom_angle_site_symmetry_3
_geom_angle_publ_flag
O1 Mn1 N1 84.73(18) . . yes
O1 Mn1 N2 89.14(19) . . yes
O1 Mn1 O1 180.00 . 3_766 yes
O1 Mn1 N1 95.30(18) . 3_766 yes
O1 Mn1 N2 90.87(19) . 3_766 yes
N1 Mn1 N2 93.3(2) . . yes
O1 Mn1 N1 95.29(18) 3_766 . yes
N1 Mn1 N1 180.00 . 3_766 yes
N1 Mn1 N2 86.8(2) . 3_766 yes
O1 Mn1 N2 90.83(19) 3_766 . yes
N1 Mn1 N2 86.8(2) 3_766 . yes
N2 Mn1 N2 180.00 . 3_766 yes
O1 Mn1 N1 84.69(18) 3_766 3_766 yes
O1 Mn1 N2 89.16(19) 3_766 3_766 yes
N1 Mn1 N2 93.2(2) 3_766 3_766 yes
Mn1 O1 C13 154.7(3) . . yes
Mn1 N1 C3 169.7(4) . . yes
Mn1 N2 C4 164.0(5) . . yes
C2 C1 C5 108.8(3) . . no
C2 C1 C6 108.7(3) . . no
C1 C1 C2 111.5(3) 3_765 . no
C5 C1 C6 110.2(3) . . no
C1 C1 C5 111.2(2) 3_765 . no
C1 C1 C6 106.4(3) 3_765 . no
C1 C2 C3 119.98(19) . . no
C1 C2 C4 120.0(3) . 2_745 no
C3 C2 C4 120.0(2) . 2_745 no
N1 C3 C2 179.8(4) . . yes
N2 C4 C2 179.8(5) . 2_755 yes
N3 C5 C1 179.8(6) . . yes
N4 C6 C1 179.8(5) . . yes
O1 C13 C14 120.0(4) . . yes
O1 C13 C15 120.0(4) . . yes
C14 C13 C15 120.0(4) . . no
C13 C14 H14A 109.1 . . no
C13 C14 H14B 109.0 . . no
C13 C14 H14C 109.0 . . no
H14A C14 H14B 110 . . no
H14A C14 H14C 110 . . no
H14B C14 H14C 110 . . no
C13 C15 H15A 108.8 . . no
C13 C15 H15B 109.0 . . no
C13 C15 H15C 109.2 . . no
H15A C15 H15B 110 . . no
H15A C15 H15C 110 . . no
H15B C15 H15C 110 . . no

loop_
_geom_bond_atom_site_label_1
_geom_bond_atom_site_label_2
_geom_bond_distance
_geom_bond_site_symmetry_2
_geom_bond_publ_flag
Mn1 O1 2.183(5) . yes
Mn1 N1 2.050(3) . yes
Mn1 N2 2.205(4) . yes
Mn1 O1 2.183(5) 3_766 yes
Mn1 N1 2.050(3) 3_766 yes
Mn1 N2 2.204(4) 3_766 yes
O1 C13 1.222(6) . yes
N1 C3 1.157(4) . yes
N2 C4 1.157(4) . yes
N3 C5 1.157(6) . yes
N4 C6 1.157(7) . yes
C1 C2 1.584(4) . no
C1 C5 1.439(4) . no
C1 C6 1.440(5) . no
C1 C1 1.536(5) 3_765 no
C2 C3 1.439(4) . no
C2 C4 1.439(3) 2_745 no
C13 C14 1.435(7) . no
C13 C15 1.434(6) . no
C14 H14A 0.901 . no
C14 H14B 0.899 . no
C14 H14C 0.90 . no
C15 H15A 0.902 . no
C15 H15B 0.90 . no
C15 H15C 0.901 . no

loop_
_geom_torsion_atom_site_label_1
_geom_torsion_atom_site_label_2
_geom_torsion_atom_site_label_3
_geom_torsion_atom_site_label_4
_geom_torsion
_geom_torsion_site_symmetry_1
_geom_torsion_site_symmetry_3
_geom_torsion_site_symmetry_4
_geom_torsion_publ_flag
N1 Mn1 O1 C13 67.4(9) . . . no
N2 Mn1 O1 C13 160.7(9) . . . no
N1 Mn1 O1 C13 -112.6(9) 3_766 . . no
N2 Mn1 O1 C13 -19.3(9) 3_766 . . no
Mn1 O1 C13 C14 -114.4(8) . . . no
Mn1 O1 C13 C15 65.6(11) . . . no
C6 C1 C2 C3 145.3(2) . . . no
C6 C1 C2 C4 -34.7(4) . . 2_745 no
C1 C1 C2 C3 -97.7(3) 3_765 . . no
C1 C1 C2 C4 82.3(3) 3_765 . 2_745 no
C2 C1 C1 C2 180.0(2) . 3_765 3_765 no
C2 C1 C1 C5 -58.4(4) . 3_765 3_765 no
C2 C1 C1 C6 61.6(3) . 3_765 3_765 no
C5 C1 C1 C2 58.4(4) . 3_765 3_765 no
C5 C1 C1 C5 -180.0(3) . 3_765 3_765 no
C5 C1 C1 C6 -60.0(4) . 3_765 3_765 no
C6 C1 C1 C2 -61.6(3) . 3_765 3_765 no
C6 C1 C1 C5 60.0(4) . 3_765 3_765 no
C6 C1 C1 C6 -180.0(3) . 3_765 3_765 no
C5 C1 C2 C3 25.4(3) . . . no
C5 C1 C2 C4 -154.7(3) . . 2_745 no
